data_4300749
_journal_name_full 'Inorganic Chemistry'
_journal_paper_doi 10.1021/ic052123w
_journal_year 2006
_chemical_formula_sum 'C24 H17 Cu2 I2 N3'
_chemical_formula_weight 728.29
_space_group_IT_number 14
_symmetry_cell_setting monoclinic
_symmetry_space_group_name_Hall '-P 2ybc'
_symmetry_space_group_name_H-M 'P 1 21/c 1'
_cell_angle_alpha 90.00
_cell_angle_beta 99.380(3)
_cell_angle_gamma 90.00
_cell_formula_units_Z 4
_cell_length_a 9.1569(11)
_cell_length_b 31.760(4)
_cell_length_c 8.2462(9)
_cell_measurement_temperature 173(2)
_cell_volume 2366.1(5)
_diffrn_ambient_temperature 173(2)
_exptl_crystal_density_diffrn 2.044
_cod_original_sg_symbol_H-M 'P 21/c'
_cod_database_code 4300749

loop_
_symmetry_equiv_pos_as_xyz
'x, y, z'
'-x, y+1/2, -z+1/2'
'-x, -y, -z'
'x, -y-1/2, z-1/2'

loop_
_atom_site_label
_atom_site_type_symbol
_atom_site_fract_x
_atom_site_fract_y
_atom_site_fract_z
_atom_site_U_iso_or_equiv
_atom_site_adp_type
_atom_site_occupancy
_atom_site_symmetry_multiplicity
_atom_site_calc_flag
_atom_site_refinement_flags
_atom_site_disorder_assembly
_atom_site_disorder_group
I2 I 0.50394(6) 0.055268(16) 0.88063(6) 0.01780(14) Uani 1 1 d . . .
I1 I -0.56123(6) -0.061775(16) 0.58758(6) 0.01983(14) Uani 1 1 d . . .
Cu2 Cu 0.36890(11) -0.01770(3) 0.83200(12) 0.0235(2) Uani 1 1 d . . .
Cu1 Cu -0.39457(11) 0.00638(3) 0.66399(12) 0.0222(2) Uani 1 1 d . . .
C5 C -0.1943(8) -0.0665(2) 0.8743(8) 0.0144(15) Uani 1 1 d . . .
H5 H -0.2965 -0.0630 0.8589 0.017 Uiso 1 1 calc R . .
N1 N -0.1694(7) -0.0022(2) 0.7262(8) 0.0172(14) Uiso 1 1 d . . .
N2 N 0.1423(7) -0.0113(2) 0.7897(8) 0.0187(14) Uiso 1 1 d . . .
C102 C -0.4964(17) -0.1986(5) 1.4821(18) 0.084(5) Uani 1 1 d . . .
H10A H -0.3918 -0.2031 1.5120 0.127 Uiso 1 1 calc R . .
H10B H -0.5488 -0.2196 1.5335 0.127 Uiso 1 1 calc R . .
H10C H -0.5214 -0.1712 1.5179 0.127 Uiso 1 1 calc R . .
C20 C 0.1065(12) -0.1428(3) 1.3908(10) 0.033(2) Uani 1 1 d . . .
H20 H 0.2084 -0.1463 1.4023 0.039 Uiso 1 1 calc R . .
C1 C -0.0781(10) 0.0260(3) 0.6782(9) 0.0228(18) Uani 1 1 d . . .
H1 H -0.1183 0.0495 0.6197 0.027 Uiso 1 1 calc R . .
C3 C -0.1043(9) -0.0363(2) 0.8123(9) 0.0153(16) Uani 1 1 d . . .
C4 C 0.0518(8) -0.0413(2) 0.8384(9) 0.0177(16) Uani 1 1 d . . .
C17 C -0.1322(10) -0.1370(2) 1.2159(9) 0.0214(17) Uani 1 1 d . . .
C9 C -0.2057(9) -0.1361(2) 1.0376(9) 0.0165(16) Uani 1 1 d . . .
H9 H -0.3133 -0.1326 1.0242 0.020 Uiso 1 1 calc R . .
C8 C 0.0265(9) -0.1068(2) 0.9799(9) 0.0182(16) Uani 1 1 d . . .
N101 N -0.5679(17) -0.2032(6) 1.1673(18) 0.121(7) Uani 1 1 d . . .
C12 C -0.0052(9) -0.1814(2) 0.9778(9) 0.0199(17) Uani 1 1 d . . .
C101 C -0.5374(17) -0.2016(5) 1.305(2) 0.081(5) Uani 1 1 d . . .
C10 C 0.0794(9) -0.1463(2) 1.0735(10) 0.0206(17) Uani 1 1 d . . .
H10 H 0.1870 -0.1500 1.0882 0.025 Uiso 1 1 calc R . .
C15 C -0.1909(14) -0.2411(3) 0.8097(12) 0.043(3) Uani 1 1 d . . .
H15 H -0.2527 -0.2612 0.7525 0.052 Uiso 1 1 calc R . .
C2 C 0.0758(9) 0.0219(3) 0.7119(9) 0.0199(17) Uani 1 1 d . . .
H2 H 0.1340 0.0433 0.6786 0.024 Uiso 1 1 calc R . .
C14 C 0.0541(11) -0.2162(3) 0.9127(11) 0.031(2) Uani 1 1 d . . .
H14 H 0.1562 -0.2197 0.9257 0.037 Uiso 1 1 calc R . .
C11 C -0.1591(10) -0.1767(2) 0.9589(9) 0.0229(19) Uani 1 1 d . . .
C22 C 0.0383(13) -0.1384(3) 1.5273(11) 0.043(3) Uani 1 1 d . . .
H22 H 0.0950 -0.1382 1.6318 0.052 Uiso 1 1 calc R . .
C19 C -0.2012(12) -0.1331(3) 1.3539(11) 0.031(2) Uani 1 1 d . . .
H19 H -0.3032 -0.1296 1.3421 0.037 Uiso 1 1 calc R . .
C7 C -0.1297(8) -0.1011(2) 0.9575(9) 0.0156(16) Uani 1 1 d . . .
C13 C -0.2546(12) -0.2056(3) 0.8766(11) 0.032(2) Uani 1 1 d . . .
H13 H -0.3566 -0.2022 0.8651 0.039 Uiso 1 1 calc R . .
C18 C 0.0200(10) -0.1418(2) 1.2361(10) 0.0229(18) Uani 1 1 d . . .
C6 C 0.1138(9) -0.0781(3) 0.9200(10) 0.0229(18) Uani 1 1 d . . .
H6 H 0.2153 -0.0826 0.9326 0.027 Uiso 1 1 calc R . .
C16 C -0.0395(14) -0.2463(3) 0.8274(12) 0.044(3) Uani 1 1 d . . .
H16 H -0.0001 -0.2698 0.7827 0.053 Uiso 1 1 calc R . .
C21 C -0.1153(14) -0.1343(3) 1.5094(11) 0.043(3) Uani 1 1 d . . .
H21 H -0.1606 -0.1325 1.6022 0.051 Uiso 1 1 calc R . .

loop_
_atom_site_aniso_label
_atom_site_aniso_U_11
_atom_site_aniso_U_22
_atom_site_aniso_U_33
_atom_site_aniso_U_23
_atom_site_aniso_U_13
_atom_site_aniso_U_12
I2 0.0181(3) 0.0198(3) 0.0160(3) 0.00051(18) 0.00416(18) -0.0002(2)
I1 0.0237(3) 0.0197(3) 0.0155(3) 0.00191(18) 0.00127(19) -0.0008(2)
Cu2 0.0180(5) 0.0245(6) 0.0285(6) -0.0014(4) 0.0055(4) -0.0036(4)
Cu1 0.0210(6) 0.0204(5) 0.0260(6) 0.0045(4) 0.0064(4) 0.0032(4)
C5 0.011(4) 0.021(4) 0.011(4) -0.003(3) 0.003(3) 0.001(3)
C102 0.071(11) 0.086(12) 0.090(12) 0.018(9) -0.004(8) 0.012(9)
C20 0.045(6) 0.029(5) 0.018(5) 0.001(3) -0.011(4) -0.003(4)
C1 0.032(5) 0.019(4) 0.017(4) 0.000(3) 0.003(3) 0.001(4)
C3 0.022(4) 0.010(4) 0.014(4) -0.003(3) 0.004(3) 0.005(3)
C4 0.012(4) 0.018(4) 0.023(4) -0.002(3) 0.003(3) -0.007(3)
C17 0.032(5) 0.012(4) 0.020(4) 0.006(3) 0.002(3) 0.003(3)
C9 0.020(4) 0.006(4) 0.023(4) 0.001(3) 0.003(3) 0.004(3)
C8 0.020(4) 0.016(4) 0.016(4) -0.004(3) -0.003(3) -0.002(3)
N101 0.101(12) 0.168(17) 0.078(10) -0.040(10) -0.030(8) 0.066(11)
C12 0.027(5) 0.013(4) 0.019(4) 0.001(3) 0.002(3) -0.001(3)
C101 0.061(10) 0.097(12) 0.077(11) -0.032(9) -0.011(8) 0.031(8)
C10 0.021(5) 0.014(4) 0.026(5) -0.001(3) 0.001(3) 0.002(3)
C15 0.070(8) 0.023(5) 0.031(6) -0.009(4) -0.007(5) -0.013(5)
C2 0.024(4) 0.021(4) 0.016(4) 0.003(3) 0.009(3) -0.001(3)
C14 0.041(6) 0.023(5) 0.027(5) 0.004(4) 0.006(4) 0.009(4)
C11 0.038(5) 0.010(4) 0.017(4) 0.005(3) -0.005(3) -0.004(4)
C22 0.075(9) 0.030(5) 0.015(5) -0.002(4) -0.017(5) 0.008(5)
C19 0.052(6) 0.014(4) 0.029(5) 0.009(3) 0.011(4) 0.004(4)
C7 0.016(4) 0.014(4) 0.016(4) -0.004(3) 0.000(3) -0.003(3)
C13 0.045(6) 0.024(5) 0.026(5) 0.000(4) -0.001(4) -0.011(4)
C18 0.037(5) 0.009(4) 0.020(4) 0.002(3) -0.002(3) -0.001(3)
C6 0.016(4) 0.028(5) 0.023(4) 0.001(3) -0.004(3) -0.001(3)
C16 0.070(9) 0.027(5) 0.034(6) -0.010(4) 0.005(5) 0.008(5)
C21 0.085(9) 0.028(5) 0.017(5) 0.002(4) 0.015(5) 0.010(5)

loop_
_geom_bond_atom_site_label_1
_geom_bond_atom_site_label_2
_geom_bond_distance
_geom_bond_site_symmetry_2
_geom_bond_publ_flag
I2 Cu2 2.6265(12) . ?
I2 Cu1 2.6472(11) 1_655 ?
I2 Cu2 2.7379(12) 3_657 ?
I1 Cu2 2.6176(12) 1_455 ?
I1 Cu1 2.6642(12) . ?
I1 Cu1 2.6999(11) 3_456 ?
Cu2 N2 2.057(7) . ?
Cu2 I1 2.6176(12) 1_655 ?
Cu2 I2 2.7379(12) 3_657 ?
Cu2 Cu1 2.8590(14) 1_655 ?
Cu1 N1 2.060(6) . ?
Cu1 I2 2.6472(11) 1_455 ?
Cu1 I1 2.6999(11) 3_456 ?
Cu1 Cu2 2.8590(14) 1_455 ?
C5 C7 1.376(10) . ?
C5 C3 1.414(11) . ?
C5 H5 0.9300 . ?
N1 C1 1.330(10) . ?
N1 C3 1.377(9) . ?
N2 C2 1.330(10) . ?
N2 C4 1.365(10) . ?
C102 C101 1.45(2) . ?
C102 H10A 0.9600 . ?
C102 H10B 0.9600 . ?
C102 H10C 0.9600 . ?
C20 C22 1.380(14) . ?
C20 C18 1.388(11) . ?
C20 H20 0.9300 . ?
C1 C2 1.397(12) . ?
C1 H1 0.9300 . ?
C3 C4 1.419(11) . ?
C4 C6 1.420(11) . ?
C17 C18 1.385(12) . ?
C17 C19 1.394(12) . ?
C17 C9 1.514(11) . ?
C9 C7 1.519(10) . ?
C9 C11 1.536(11) . ?
C9 H9 0.9800 . ?
C8 C6 1.358(11) . ?
C8 C7 1.424(11) . ?
C8 C10 1.509(11) . ?
N101 C101 1.127(18) . ?
C12 C14 1.380(12) . ?
C12 C11 1.400(12) . ?
C12 C10 1.506(11) . ?
C10 C18 1.533(11) . ?
C10 H10 0.9800 . ?
C15 C16 1.380(16) . ?
C15 C13 1.420(14) . ?
C15 H15 0.9300 . ?
C2 H2 0.9300 . ?
C14 C16 1.394(14) . ?
C14 H14 0.9300 . ?
C11 C13 1.369(12) . ?
C22 C21 1.397(16) . ?
C22 H22 0.9300 . ?
C19 C21 1.391(13) . ?
C19 H19 0.9300 . ?
C13 H13 0.9300 . ?
C6 H6 0.9300 . ?
C16 H16 0.9300 . ?
C21 H21 0.9300 . ?
